data_4062273
loop_
_publ_author_name
'Berger Alexsandro'
'Djukic Jean-Pierre'
'Pfeffer Michel'
'Lacour Jerome'
'Vial Laurent'
'deCian Andre'
'Kyritsakas-Gruber Nathalie'

_publ_section_title
;
Cis-bischelated Pd(II) complexes from ortho-mercurated
tricarbonyl(eta-6-arene)chromium complexes
;
_journal_name_full Organometallics
_journal_year 2003
_chemical_formula_moiety 'C25 H16 Cr N2 O3 Pd'
_chemical_formula_sum 'C25 H16 Cr N2 O3 Pd'
_chemical_formula_weight 550.81
_space_group_IT_number 15
_symmetry_cell_setting monoclinic
_symmetry_space_group_name_Hall '-C 2yc'
_symmetry_space_group_name_H-M 'C 1 2/c 1'
_cell_angle_alpha 90
_cell_angle_beta 95.678(5)
_cell_angle_gamma 90
_cell_formula_units_Z 8
_cell_length_a 28.457(2)
_cell_length_b 11.4642(8)
_cell_length_c 14.7537(9)
_cell_measurement_temperature 173
_cell_volume 4789.6(5)
_diffrn_ambient_temperature 173
_exptl_crystal_density_diffrn 1.53
_cod_original_sg_symbol_H-M 'C 2/c'
_cod_database_code 4062273

loop_
_symmetry_equiv_pos_as_xyz
x,y,z
-x,+y,1/2-z
-x,-y,-z
+x,-y,1/2+z
1/2+x,1/2+y,+z
1/2-x,1/2+y,1/2-z
1/2-x,1/2-y,-z
1/2+x,1/2-y,1/2+z

loop_
_atom_site_label
_atom_site_fract_x
_atom_site_fract_y
_atom_site_fract_z
_atom_site_U_iso_or_equiv
_atom_site_adp_type
_atom_site_calc_flag
_atom_site_calc_attached_atom
_atom_site_type_symbol
PD 0.79880(4) 0.13483(9) 0.17074(7) 0.0279(4) Uani ? ? Pd
CR 0.92084(8) 0.0983(2) 0.0584(1) 0.034(1) Uani ? ? Cr
C1 0.8958(5) 0.249(1) 0.042(1) 0.048(9) Uani ? ? C
O1 0.8820(4) 0.341(1) 0.032(1) 0.077(8) Uani ? ? O
C2 0.9775(5) 0.155(1) 0.105(1) 0.047(9) Uani ? ? C
O2 1.0141(4) 0.189(1) 0.1348(9) 0.078(8) Uani ? ? O
C3 0.9404(5) 0.111(1) -0.055(1) 0.041(8) Uani ? ? C
O3 0.9529(4) 0.124(1) -0.1268(7) 0.067(7) Uani ? ? O
C4 0.8568(4) 0.056(1) 0.1356(8) 0.026(7) Uani ? ? C
C5 0.8983(5) 0.025(1) 0.1884(9) 0.034(7) Uani ? ? C
C6 0.9332(5) -0.048(1) 0.155(1) 0.039(8) Uani ? ? C
C7 0.9260(5) -0.093(1) 0.0663(9) 0.041(8) Uani ? ? C
C8 0.8849(4) -0.063(1) 0.0102(9) 0.030(7) Uani ? ? C
C9 0.8519(4) 0.010(1) 0.0436(9) 0.028(7) Uani ? ? C
C10 0.8087(5) 0.039(1) -0.0124(9) 0.030(7) Uani ? ? C
C11 0.8019(5) 0.026(1) -0.1064(9) 0.036(8) Uani ? ? C
C12 0.7586(6) 0.053(1) -0.1512(9) 0.039(8) Uani ? ? C
C13 0.7218(5) 0.094(1) -0.103(1) 0.040(8) Uani ? ? C
C14 0.7310(5) 0.110(1) -0.0106(9) 0.036(8) Uani ? ? C
N1 0.7734(4) 0.0814(9) 0.0362(7) 0.030(6) Uani ? ? N
C15 0.8271(5) 0.224(1) 0.2791(8) 0.026(7) Uani ? ? C
C16 0.8730(5) 0.263(1) 0.3005(9) 0.035(8) Uani ? ? C
C17 0.8858(5) 0.337(1) 0.372(1) 0.041(9) Uani ? ? C
C18 0.8535(6) 0.374(1) 0.428(1) 0.045(8) Uani ? ? C
C19 0.8076(6) 0.340(1) 0.409(1) 0.045(8) Uani ? ? C
C20 0.7935(5) 0.267(1) 0.3351(9) 0.034(7) Uani ? ? C
C21 0.7439(5) 0.236(1) 0.3110(9) 0.034(7) Uani ? ? C
C22 0.7051(6) 0.260(1) 0.360(1) 0.052(9) Uani ? ? C
C23 0.6613(5) 0.223(2) 0.331(1) 0.06(1) Uani ? ? C
C24 0.6535(5) 0.161(2) 0.250(1) 0.06(1) Uani ? ? C
C25 0.6918(5) 0.140(1) 0.2025(9) 0.043(8) Uani ? ? C
N2 0.7362(4) 0.1783(9) 0.2291(7) 0.034(6) Uani ? ? N
H1 0.9033 0.0523 0.2493 0.0436 Uiso calc C5 H
H2 0.9614 -0.0654 0.1921 0.0513 Uiso calc C6 H
H3 0.9487 -0.1433 0.0443 0.0517 Uiso calc C7 H
H4 0.8799 -0.0918 -0.0502 0.0397 Uiso calc C8 H
H5 0.8267 -0.0021 -0.1392 0.0467 Uiso calc C11 H
H6 0.7537 0.0450 -0.2155 0.0555 Uiso calc C12 H
H7 0.6915 0.1096 -0.1337 0.0542 Uiso calc C13 H
H8 0.7069 0.1418 0.0221 0.0480 Uiso calc C14 H
H9 0.8966 0.2376 0.2639 0.0467 Uiso calc C16 H
H10 0.9177 0.3625 0.3827 0.0554 Uiso calc C17 H
H11 0.8628 0.4225 0.4790 0.0624 Uiso calc C18 H
H12 0.7847 0.3670 0.4473 0.0599 Uiso calc C19 H
H13 0.7099 0.3026 0.4154 0.0676 Uiso calc C22 H
H14 0.6356 0.2405 0.3650 0.0844 Uiso calc C23 H
H15 0.6228 0.1342 0.2290 0.0814 Uiso calc C24 H
H16 0.6869 0.0955 0.1479 0.0548 Uiso calc C25 H

loop_
_atom_site_aniso_label
_atom_site_aniso_U_11
_atom_site_aniso_U_22
_atom_site_aniso_U_33
_atom_site_aniso_U_12
_atom_site_aniso_U_13
_atom_site_aniso_U_23
_atom_site_aniso_type_symbol
PD 0.0256(4) 0.0325(4) 0.0261(4) 0.0013(6) 0.0044(4) -0.0010(5) Pd
CR 0.029(1) 0.042(1) 0.032(1) -0.001(1) 0.006(1) 0.001(1) Cr
C1 0.026(7) 0.06(1) 0.07(1) -0.002(7) 0.019(7) 0.004(8) C
O1 0.059(7) 0.049(7) 0.16(1) 0.018(6) 0.027(8) 0.027(7) O
C2 0.033(8) 0.07(1) 0.047(9) -0.019(8) -0.008(7) -0.001(8) C
O2 0.062(7) 0.099(9) 0.078(8) -0.030(7) -0.010(7) 0.003(8) O
C3 0.037(8) 0.049(9) 0.039(8) -0.002(7) 0.008(7) -0.002(7) C
O3 0.075(7) 0.11(1) 0.036(6) -0.015(8) 0.021(6) 0.006(7) O
C4 0.020(6) 0.031(7) 0.029(7) -0.003(6) 0.007(6) 0.002(6) C
C5 0.033(7) 0.036(7) 0.032(7) 0.005(6) 0.005(6) 0.004(6) C
C6 0.032(7) 0.046(8) 0.041(8) 0.006(7) 0.006(7) 0.008(7) C
C7 0.042(8) 0.043(8) 0.039(8) 0.004(7) 0.023(6) -0.003(6) C
C8 0.025(7) 0.038(7) 0.029(7) -0.004(6) 0.006(6) -0.006(6) C
C9 0.020(6) 0.035(7) 0.030(7) 0.001(6) 0.002(6) 0.006(6) C
C10 0.033(7) 0.025(6) 0.033(7) -0.004(6) 0.012(6) -0.002(5) C
C11 0.039(8) 0.042(8) 0.027(7) 0.005(7) 0.008(6) -0.002(6) C
C12 0.07(1) 0.033(7) 0.026(7) 0.002(8) 0.000(7) -0.005(6) C
C13 0.049(9) 0.032(7) 0.039(8) -0.004(7) -0.018(7) 0.003(6) C
C14 0.033(7) 0.033(8) 0.044(8) -0.001(6) -0.003(7) 0.005(6) C
N1 0.030(6) 0.030(5) 0.029(6) -0.004(5) -0.001(5) 0.006(5) N
C15 0.041(8) 0.038(7) 0.011(6) 0.004(7) -0.000(6) -0.004(5) C
C16 0.031(7) 0.043(8) 0.032(7) 0.002(7) -0.002(6) 0.001(6) C
C17 0.043(9) 0.032(8) 0.050(9) -0.003(7) -0.010(8) -0.001(6) C
C18 0.061(9) 0.031(7) 0.049(8) 0.006(8) -0.008(8) -0.014(7) C
C19 0.062(9) 0.035(8) 0.043(8) 0.021(7) 0.010(7) -0.005(6) C
C20 0.046(8) 0.028(7) 0.031(7) 0.004(7) -0.001(7) 0.000(6) C
C21 0.049(8) 0.024(6) 0.032(7) 0.014(6) 0.010(7) 0.000(6) C
C22 0.051(9) 0.07(1) 0.043(8) 0.011(8) 0.018(7) -0.016(7) C
C23 0.042(8) 0.09(1) 0.07(1) 0.012(9) 0.029(8) -0.012(9) C
C24 0.033(8) 0.09(1) 0.07(1) 0.005(9) 0.016(8) -0.01(1) C
C25 0.039(7) 0.046(8) 0.044(8) -0.000(8) 0.013(7) -0.006(7) C
N2 0.032(6) 0.035(6) 0.036(6) 0.003(5) 0.007(5) 0.001(5) N

loop_
_geom_bond_atom_site_label_1
_geom_bond_atom_site_label_2
_geom_bond_distance
_geom_bond_site_symmetry_1
_geom_bond_site_symmetry_2
_geom_bond_publ_flag
PD C4 1.99(1) . . ?
PD N1 2.13(1) . . ?
PD C15 2.00(1) . . ?
PD N2 2.11(1) . . ?
CR C1 1.87(2) . . ?
CR C2 1.81(2) . . ?
CR C3 1.82(2) . . ?
CR C4 2.29(1) . . ?
CR C5 2.25(1) . . ?
CR C6 2.20(1) . . ?
CR C7 2.20(1) . . ?
CR C8 2.19(1) . . ?
CR C9 2.20(1) . . ?
C1 O1 1.14(2) . . ?
C2 O2 1.16(2) . . ?
C3 O3 1.16(2) . . ?
C4 C5 1.40(2) . . ?
C4 C9 1.45(2) . . ?
C5 C6 1.42(2) . . ?
C6 C7 1.40(2) . . ?
C7 C8 1.41(2) . . ?
C8 C9 1.38(2) . . ?
C9 C10 1.45(2) . . ?
C10 C11 1.39(2) . . ?
C10 N1 1.38(2) . . ?
C11 C12 1.38(2) . . ?
C12 C13 1.40(2) . . ?
C13 C14 1.38(2) . . ?
C14 N1 1.37(2) . . ?
C15 C16 1.39(2) . . ?
C15 C20 1.41(2) . . ?
C16 C17 1.37(2) . . ?
C17 C18 1.36(2) . . ?
C18 C19 1.36(2) . . ?
C19 C20 1.41(2) . . ?
C20 C21 1.46(2) . . ?
C21 C22 1.41(2) . . ?
C21 N2 1.38(2) . . ?
C22 C23 1.35(2) . . ?
C23 C24 1.38(2) . . ?
C24 C25 1.38(2) . . ?
C25 N2 1.36(2) . . ?
